data_2008086
loop_
_publ_author_name
'Yuan-Fang Liu'
'Suchada Chantrapromma'
'S. Shanmuga Sundara Raj'
'Hoong-Kun Fun'
'Yin-Han Zhang'
'Fu-Xin Xie'
'Yu-Peng Tian'
'Shi-Sheng Ni'

_publ_section_title
;
 4-Amino-3-methyl-1,2,4-triazole-5-thione derivative of
 <i>p</i>-nitrophenylaldehyde
;
_journal_issue 1
_journal_name_full 'Acta Crystallographica Section C'
_journal_page_first 93
_journal_page_last 94
_journal_paper_doi 10.1107/S0108270198010762
_journal_volume 55
_journal_year 1999
_chemical_formula_sum 'C10 H9 N5 O2 S'
_chemical_formula_weight 263.28
_chemical_melting_point 223.6
_chemical_name_systematic
;
3-Methyl-4-amino-5-mercapto-1,2,4-triazole derivative of p-nitro
phenylaldehyde
;
_space_group_IT_number 14
_symmetry_cell_setting monoclinic
_symmetry_space_group_name_Hall '-P 2yn'
_symmetry_space_group_name_H-M 'P 1 21/n 1'
_audit_creation_method SHELXL
_cell_angle_alpha 90.00
_cell_angle_beta 113.881(2)
_cell_angle_gamma 90.00
_cell_formula_units_Z 4
_cell_length_a 13.3256(5)
_cell_length_b 6.9775(3)
_cell_length_c 13.9402(6)
_cell_measurement_reflns_used 2120
_cell_measurement_temperature 293(2)
_cell_measurement_theta_max 33.22
_cell_measurement_theta_min 2.74
_cell_volume 1185.19(9)
_computing_cell_refinement 'SAINT (Siemens, 1996b)'
_computing_data_collection 'SMART (Siemens, 1996a)'
_computing_data_reduction SAINT
_computing_molecular_graphics SHELXTL
_computing_publication_material 'SHELXTL and PARST (Nardelli, 1995)'
_computing_structure_refinement SHELXTL
_computing_structure_solution 'SHELXTL (Sheldrick, 1996)'
_diffrn_ambient_temperature 293(2)
_diffrn_measurement_device
;
Siemens SMART CCD area-detector diffractometer
;
_diffrn_measurement_method '\w scans'
_diffrn_radiation_monochromator graphite
_diffrn_radiation_source 'fine-focus sealed tube'
_diffrn_radiation_type MoK\a
_diffrn_radiation_wavelength 0.71073
_diffrn_reflns_av_R_equivalents 0.0726
_diffrn_reflns_av_sigmaI/netI 0.1049
_diffrn_reflns_limit_h_max 20
_diffrn_reflns_limit_h_min -14
_diffrn_reflns_limit_k_max 10
_diffrn_reflns_limit_k_min -10
_diffrn_reflns_limit_l_max 21
_diffrn_reflns_limit_l_min -20
_diffrn_reflns_number 8482
_diffrn_reflns_theta_max 30.00
_diffrn_reflns_theta_min 2.74
_exptl_absorpt_coefficient_mu 0.275
_exptl_absorpt_correction_T_max 0.996
_exptl_absorpt_correction_T_min 0.842
_exptl_absorpt_correction_type 'empirical (SADABS; Sheldrick, 1996)'
_exptl_crystal_colour yellow
_exptl_crystal_density_diffrn 1.476
_exptl_crystal_density_meas ?
_exptl_crystal_description Needle
_exptl_crystal_F_000 544
_exptl_crystal_size_max 0.70
_exptl_crystal_size_mid 0.14
_exptl_crystal_size_min 0.02
_refine_diff_density_max 0.220
_refine_diff_density_min -0.285
_refine_ls_extinction_method none
_refine_ls_goodness_of_fit_all 1.036
_refine_ls_goodness_of_fit_obs 1.230
_refine_ls_hydrogen_treatment refall
_refine_ls_matrix_type full
_refine_ls_number_parameters 199
_refine_ls_number_reflns 3390
_refine_ls_number_restraints 0
_refine_ls_restrained_S_all 1.036
_refine_ls_restrained_S_obs 1.230
_refine_ls_R_factor_all 0.1853
_refine_ls_R_factor_obs 0.0773
_refine_ls_shift/esd_max 0.000
_refine_ls_shift/esd_mean 0.000
_refine_ls_structure_factor_coef Fsqd
_refine_ls_weighting_details 'w = 1/[\s^2^(Fo^2^)+(0.0509P)^2^+0.2428P] where P=(Fo^2^+2Fc^2^)/3'
_refine_ls_weighting_scheme calc
_refine_ls_wR_factor_all 0.1687
_refine_ls_wR_factor_obs 0.1301
_reflns_number_observed 1525
_reflns_number_total 3390
_reflns_observed_criterion >2sigma(I)
_cod_data_source_file ha1234.cif
_cod_data_source_block I
_cod_depositor_comments
;
The following automatic conversions were performed:

'_exptl_crystal_density_meas' value 'not measured' was changed to '?'
- the value is perceived as not measured.

Automatic conversion script
Id: cif_fix_values 3008 2015-01-20 13:52:24Z robertas 

The following automatic conversions were performed:

'_refine_ls_weighting_scheme' value 'calc w =
1/[\s^2^(Fo^2^)+(0.0509P)^2^+0.2428P] where P=(Fo^2^+2Fc^2^)/3' was
changed to 'calc'. New tag '_refine_ls_weighting_details' was
created. The value of the new tag was set to 'w =
1/[\s^2^(Fo^2^)+(0.0509P)^2^+0.2428P] where P=(Fo^2^+2Fc^2^)/3'.

Automatic conversion script
Id: cif_fix_values 3143 2015-03-26 13:38:13Z robertas 
;
_cod_original_cell_volume 1185.18(8)
_cod_original_sg_symbol_H-M 'P 21/n'
_cod_database_code 2008086
_cod_database_fobs_code 2008086

loop_
_symmetry_equiv_pos_as_xyz
'x, y, z'
'-x+1/2, y+1/2, -z+1/2'
'-x, -y, -z'
'x-1/2, -y-1/2, z-1/2'

loop_
_atom_site_aniso_label
_atom_site_aniso_U_11
_atom_site_aniso_U_22
_atom_site_aniso_U_33
_atom_site_aniso_U_12
_atom_site_aniso_U_13
_atom_site_aniso_U_23
S 0.0369(5) 0.0974(8) 0.0485(5) -0.0058(5) 0.0130(4) 0.0019(5)
O1 0.0295(14) 0.189(4) 0.132(3) 0.005(2) 0.030(2) -0.015(3)
O2 0.070(2) 0.132(3) 0.137(3) -0.016(2) 0.082(2) -0.021(2)
N1 0.0261(13) 0.076(2) 0.063(2) 0.0001(14) 0.0245(14) -0.002(2)
N2 0.042(2) 0.071(2) 0.066(2) 0.0020(14) 0.037(2) -0.002(2)
N3 0.0229(11) 0.051(2) 0.0456(15) 0.0030(11) 0.0210(11) 0.0049(12)
N4 0.0267(12) 0.050(2) 0.048(2) 0.0008(11) 0.0222(12) 0.0051(12)
N5 0.040(2) 0.077(3) 0.113(3) -0.013(2) 0.046(2) -0.030(2)
C1 0.0245(14) 0.050(2) 0.056(2) 0.0016(14) 0.0199(14) 0.007(2)
C2 0.038(2) 0.052(2) 0.046(2) 0.0061(14) 0.027(2) 0.005(2)
C3 0.050(2) 0.086(3) 0.049(2) 0.007(2) 0.025(2) 0.002(2)
C4 0.027(2) 0.050(2) 0.046(2) 0.0013(14) 0.017(2) 0.008(2)
C5 0.0304(15) 0.040(2) 0.048(2) 0.0001(13) 0.0232(15) 0.0011(14)
C6 0.035(2) 0.065(2) 0.049(2) 0.000(2) 0.022(2) 0.005(2)
C7 0.046(2) 0.071(3) 0.063(2) -0.002(2) 0.039(2) 0.001(2)
C8 0.031(2) 0.054(2) 0.077(3) -0.0045(14) 0.034(2) -0.014(2)
C9 0.029(2) 0.066(3) 0.064(2) 0.000(2) 0.018(2) -0.005(2)
C10 0.037(2) 0.058(2) 0.047(2) 0.003(2) 0.022(2) 0.003(2)

loop_
_atom_site_label
_atom_site_fract_x
_atom_site_fract_y
_atom_site_fract_z
_atom_site_U_iso_or_equiv
_atom_site_thermal_displace_type
_atom_site_calc_flag
_atom_site_refinement_flags
_atom_site_occupancy
_atom_site_disorder_group
_atom_site_type_symbol
S 0.94227(7) 0.8384(2) 0.07431(7) 0.0623(4) Uani d . 1 . S
O1 1.7077(2) 0.8216(6) 0.2939(3) 0.1178(14) Uani d . 1 . O
O2 1.6478(2) 0.9158(5) 0.1353(3) 0.0999(11) Uani d . 1 . O
N1 0.9163(2) 0.8762(4) 0.2547(2) 0.0527(8) Uani d . 1 . N
N2 0.9702(2) 0.9020(4) 0.3611(2) 0.0550(8) Uani d . 1 . N
N3 1.0839(2) 0.8893(3) 0.2825(2) 0.0376(6) Uani d . 1 . N
N4 1.1893(2) 0.8847(4) 0.2850(2) 0.0393(6) Uani d . 1 . N
N5 1.6340(3) 0.8725(5) 0.2134(3) 0.0716(10) Uani d . 1 . N
C1 0.9808(2) 0.8691(4) 0.2018(2) 0.0424(8) Uani d . 1 . C
C2 1.0734(2) 0.9079(5) 0.3770(2) 0.0426(8) Uani d . 1 . C
C3 1.1660(3) 0.9332(8) 0.4786(3) 0.0598(11) Uani d . 1 . C
C4 1.2024(2) 0.9014(5) 0.2008(3) 0.0408(8) Uani d . 1 . C
C5 1.3152(2) 0.8959(4) 0.2061(2) 0.0373(7) Uani d . 1 . C
C6 1.3314(3) 0.9180(5) 0.1145(3) 0.0483(9) Uani d . 1 . C
C7 1.4354(3) 0.9110(5) 0.1159(3) 0.0548(10) Uani d . 1 . C
C8 1.5220(2) 0.8815(5) 0.2103(3) 0.0498(9) Uani d . 1 . C
C9 1.5095(3) 0.8597(5) 0.3027(3) 0.0531(9) Uani d . 1 . C
C10 1.4049(2) 0.8665(5) 0.3005(3) 0.0457(8) Uani d . 1 . C
H10 1.393(3) 0.853(4) 0.365(3) 0.054(9) Uiso d . 1 . H
H4 1.146(3) 0.923(4) 0.136(3) 0.055(10) Uiso d . 1 . H
H6 1.271(3) 0.928(4) 0.051(2) 0.049(9) Uiso d . 1 . H
H3C 1.142(4) 0.964(7) 0.533(4) 0.115(17) Uiso d . 1 . H
H7 1.446(3) 0.921(5) 0.054(3) 0.074(12) Uiso d . 1 . H
H3B 1.214(4) 1.037(7) 0.479(3) 0.098(16) Uiso d . 1 . H
H3A 1.214(4) 0.825(7) 0.498(4) 0.108(17) Uiso d . 1 . H
H9 1.563(3) 0.834(5) 0.363(3) 0.066(12) Uiso d . 1 . H
H1N1 0.844(3) 0.875(5) 0.228(3) 0.076(12) Uiso d . 1 . H

loop_
_atom_type_symbol
_atom_type_description
_atom_type_scat_dispersion_real
_atom_type_scat_dispersion_imag
_atom_type_scat_source
C C 0.0033 0.0016 'International Tables Vol C Tables 4.2.6.8 and 6.1.1.4'
H H 0.0000 0.0000 'International Tables Vol C Tables 4.2.6.8 and 6.1.1.4'
N N 0.0061 0.0033 'International Tables Vol C Tables 4.2.6.8 and 6.1.1.4'
O O 0.0106 0.0060 'International Tables Vol C Tables 4.2.6.8 and 6.1.1.4'
S S 0.1246 0.1234 'International Tables Vol C Tables 4.2.6.8 and 6.1.1.4'

loop_
_geom_angle_atom_site_label_1
_geom_angle_atom_site_label_2
_geom_angle_atom_site_label_3
_geom_angle
_geom_angle_publ_flag
C1 N1 N2 115.3(3) ?
C2 N2 N1 104.1(3) ?
C1 N3 C2 109.4(2) ?
C1 N3 N4 132.7(2) yes
C2 N3 N4 117.8(2) ?
C4 N4 N3 119.5(2) yes
O1 N5 O2 123.1(3) yes
O1 N5 C8 118.1(4) yes
O2 N5 C8 118.8(4) yes
N1 C1 N3 101.3(3) ?
N1 C1 S 127.4(2) yes
N3 C1 S 131.3(2) ?
N2 C2 N3 110.0(3) ?
N2 C2 C3 125.9(3) yes
N3 C2 C3 124.1(3) ?
N4 C4 C5 118.2(3) yes
C6 C5 C10 119.6(3) ?
C6 C5 C4 119.0(3) ?
C10 C5 C4 121.4(3) ?
C7 C6 C5 120.9(3) ?
C8 C7 C6 118.0(3) ?
C7 C8 C9 122.8(3) ?
C7 C8 N5 118.9(3) yes
C9 C8 N5 118.3(3) ?
C8 C9 C10 118.7(3) ?
C9 C10 C5 120.0(3) ?

loop_
_geom_bond_atom_site_label_1
_geom_bond_atom_site_label_2
_geom_bond_site_symmetry_2
_geom_bond_distance
_geom_bond_publ_flag
S C1 . 1.653(3) yes
O1 N5 . 1.207(4) yes
O2 N5 . 1.212(4) yes
N1 C1 . 1.341(4) yes
N1 N2 . 1.373(4) yes
N2 C2 . 1.302(4) yes
N3 C1 . 1.386(3) yes
N3 C2 . 1.387(4) yes
N3 N4 . 1.391(3) yes
N4 C4 . 1.261(4) yes
N5 C8 . 1.477(4) yes
C2 C3 . 1.464(5) ?
C4 C5 . 1.475(4) ?
C5 C6 . 1.387(4) ?
C5 C10 . 1.389(4) ?
C6 C7 . 1.379(4) ?
C7 C8 . 1.370(5) ?
C8 C9 . 1.373(5) ?
C9 C10 . 1.382(4) ?

loop_
_geom_hbond_atom_site_label_D
_geom_hbond_atom_site_label_H
_geom_hbond_atom_site_label_A
_geom_hbond_site_symmetry_A
_geom_hbond_distance_DH
_geom_hbond_distance_HA
_geom_hbond_distance_DA
_geom_hbond_angle_DHA
_geom_hbond_publ_flag
C4 H4 S 1_555 0.93(3) 2.56(3) 3.220(3) 129(3) no
C9 H9 O1 1_555 0.87(3) 2.48(5) 2.706(5) 96(3) no
N1 H1N1 O1 1_455 0.88(4) 2.38(5) 3.066(5) 136(4) yes
N1 H1N1 O2 1_455 0.88(4) 2.42(4) 3.290(4) 170(4) yes

loop_
_cod_related_entry_id
_cod_related_entry_database
_cod_related_entry_code
1 ChemSpider 5265223
